data_1549837
loop_
_publ_author_name
'Carpenter, Stephanie H.'
'Baker, Tessa M.'
'Munoz, Salvador'
'Brennessel, William W.'
'Neidig, Michael L.'

_publ_section_title
;
 Multinuclear Iron-Phenyl Species in Reactions of Simple Iron Salts and
 PhMgBr: Identification of Fe4(\m-Ph)6(THF)4 as a Key Reactive Species for
 Cross-Coupling
;
_journal_name_full 'Chemical Science'
_journal_paper_doi 10.1039/C8SC02915F
_journal_year 2018
_chemical_formula_moiety 'C52 H62 Fe4 O4, 2(C4 H8 O)'
_chemical_formula_sum 'C60 H78 Fe4 O6'
_chemical_formula_weight 1118.62
_chemical_name_common neisc36
_space_group_crystal_system orthorhombic
_space_group_IT_number 70
_space_group_name_Hall '-F 2uv 2vw'
_space_group_name_H-M_alt 'F d d d'
_symmetry_space_group_name_Hall '-F 2uv 2vw'
_symmetry_space_group_name_H-M 'F d d d :2'
_atom_sites_solution_hydrogens geom
_atom_sites_solution_primary dual
_atom_sites_solution_secondary difmap
_audit_creation_method SHELXL-2017/1
_audit_update_record
;
2018-06-25 deposited with the CCDC.
2018-08-24 downloaded from the CCDC.
;
_cell_angle_alpha 90
_cell_angle_beta 90
_cell_angle_gamma 90
_cell_formula_units_Z 16
_cell_length_a 20.134(8)
_cell_length_b 24.672(9)
_cell_length_c 43.274(18)
_cell_measurement_reflns_used 1373
_cell_measurement_temperature 100.0(5)
_cell_measurement_theta_max 25.26
_cell_measurement_theta_min 2.23
_cell_volume 21496(15)
_computing_cell_refinement 'SAINT (Bruker, 2013)'
_computing_data_collection 'APEX3 (Bruker, 2017)'
_computing_data_reduction 'SAINT (Bruker, 2013)'
_computing_molecular_graphics 'SHELXTL (Sheldrick, 2080)'
_computing_publication_material 'SHELXTL (Sheldrick, 2008)'
_computing_structure_refinement 'SHELXL-2017/1 (Sheldrick, 2015b)'
_computing_structure_solution 'SHELXT-2014/5 (Sheldrick, 2015a)'
_diffrn_ambient_temperature 100.0(5)
_diffrn_measured_fraction_theta_full 1.000
_diffrn_measured_fraction_theta_max 0.994
_diffrn_measurement_device_type 'Bruker SMART APEX II CCD platform'
_diffrn_measurement_method '\w scans'
_diffrn_radiation_type MoK\a
_diffrn_radiation_wavelength 0.71073
_diffrn_reflns_av_R_equivalents 0.5026
_diffrn_reflns_av_unetI/netI 0.2670
_diffrn_reflns_Laue_measured_fraction_full 1.000
_diffrn_reflns_Laue_measured_fraction_max 0.994
_diffrn_reflns_limit_h_max 22
_diffrn_reflns_limit_h_min -24
_diffrn_reflns_limit_k_max 29
_diffrn_reflns_limit_k_min -29
_diffrn_reflns_limit_l_max 52
_diffrn_reflns_limit_l_min -51
_diffrn_reflns_number 39382
_diffrn_reflns_point_group_measured_fraction_full 1.000
_diffrn_reflns_point_group_measured_fraction_max 0.994
_diffrn_reflns_theta_full 25.242
_diffrn_reflns_theta_max 25.446
_diffrn_reflns_theta_min 1.388
_diffrn_source 'fine-focus sealed tube'
_exptl_absorpt_coefficient_mu 1.109
_exptl_absorpt_correction_T_max 0.7452
_exptl_absorpt_correction_T_min 0.4171
_exptl_absorpt_correction_type multi-scan
_exptl_absorpt_process_details 'SADABS-2016/2 (Krause et al., 2015)'
_exptl_crystal_colour brown
_exptl_crystal_density_diffrn 1.383
_exptl_crystal_description plate
_exptl_crystal_F_000 9440
_exptl_crystal_size_max 0.14
_exptl_crystal_size_mid 0.10
_exptl_crystal_size_min 0.04
_refine_diff_density_max 3.365
_refine_diff_density_min -2.841
_refine_diff_density_rms 0.256
_refine_ls_extinction_method none
_refine_ls_goodness_of_fit_ref 1.949
_refine_ls_hydrogen_treatment constr
_refine_ls_matrix_type full
_refine_ls_number_parameters 141
_refine_ls_number_reflns 4959
_refine_ls_number_restraints 4
_refine_ls_restrained_S_all 1.949
_refine_ls_R_factor_all 0.3772
_refine_ls_R_factor_gt 0.2483
_refine_ls_shift/su_max 0.056
_refine_ls_shift/su_mean 0.005
_refine_ls_structure_factor_coef Fsqd
_refine_ls_weighting_details 'w=1/[\s^2^(Fo^2^)+(0.1000P)^2^] where P=(Fo^2^+2Fc^2^)/3'
_refine_ls_weighting_scheme calc
_refine_ls_wR_factor_gt 0.4569
_refine_ls_wR_factor_ref 0.4911
_reflns_Friedel_coverage 0.000
_reflns_number_gt 2067
_reflns_number_total 4959
_reflns_threshold_expression 'I > 2\s(I)'
_cod_data_source_file c8sc02915f2.cif
_cod_data_source_block 2a
_cod_original_cell_volume 21497(15)
_cod_database_code 1549837
_shelx_shelxl_version_number 2017/1
_shelx_space_group_comment
; 
The symmetry employed for this shelxl refinement is uniquely defined 
by the following loop, which should always be used as a source of 
symmetry information in preference to the above space-group names. 
They are only intended as comments. 
;
_shelx_estimated_absorpt_t_min 0.860
_shelx_estimated_absorpt_t_max 0.957

loop_
_space_group_symop_operation_xyz
'x, y, z'
'-x+3/4, -y+3/4, z'
'-x+3/4, y, -z+3/4'
'x, -y+3/4, -z+3/4'
'x, y+1/2, z+1/2'
'-x+3/4, -y+5/4, z+1/2'
'-x+3/4, y+1/2, -z+5/4'
'x, -y+5/4, -z+5/4'
'x+1/2, y, z+1/2'
'-x+5/4, -y+3/4, z+1/2'
'-x+5/4, y, -z+5/4'
'x+1/2, -y+3/4, -z+5/4'
'x+1/2, y+1/2, z'
'-x+5/4, -y+5/4, z'
'-x+5/4, y+1/2, -z+3/4'
'x+1/2, -y+5/4, -z+3/4'
'-x, -y, -z'
'x-3/4, y-3/4, -z'
'x-3/4, -y, z-3/4'
'-x, y-3/4, z-3/4'
'-x, -y+1/2, -z+1/2'
'x-3/4, y-1/4, -z+1/2'
'x-3/4, -y+1/2, z-1/4'
'-x, y-1/4, z-1/4'
'-x+1/2, -y, -z+1/2'
'x-1/4, y-3/4, -z+1/2'
'x-1/4, -y, z-1/4'
'-x+1/2, y-3/4, z-1/4'
'-x+1/2, -y+1/2, -z'
'x-1/4, y-1/4, -z'
'x-1/4, -y+1/2, z-3/4'
'-x+1/2, y-1/4, z-3/4'

loop_
_atom_site_label
_atom_site_type_symbol
_atom_site_fract_x
_atom_site_fract_y
_atom_site_fract_z
_atom_site_U_iso_or_equiv
_atom_site_adp_type
_atom_site_occupancy
_atom_site_site_symmetry_order
_atom_site_calc_flag
_atom_site_refinement_flags_posn
_atom_site_refinement_flags_adp
_atom_site_refinement_flags_occupancy
Fe1 Fe 0.58576(17) 0.58839(12) 0.41025(7) 0.0280(9) Uiso 1 1 d . . .
Fe2 Fe 0.67253(19) 0.59158(13) 0.45029(7) 0.0414(11) Uiso 1 1 d . . .
C1 C 0.6346(11) 0.5163(8) 0.4277(4) 0.026(5) Uiso 1 1 d . . .
C2 C 0.5997(12) 0.4805(9) 0.4432(5) 0.041(6) Uiso 1 1 d . . .
H2 H 0.570951 0.493544 0.458960 0.049 Uiso 1 1 calc R U .
C3 C 0.6019(14) 0.4254(10) 0.4384(6) 0.056(8) Uiso 1 1 d . . .
H3 H 0.571089 0.402921 0.448980 0.067 Uiso 1 1 calc R U .
C4 C 0.6460(14) 0.4026(11) 0.4194(5) 0.053(7) Uiso 1 1 d . . .
H4 H 0.647563 0.364471 0.416392 0.064 Uiso 1 1 calc R U .
C5 C 0.6905(12) 0.4382(8) 0.4037(5) 0.034(6) Uiso 1 1 d . . .
H5 H 0.724174 0.423102 0.390983 0.040 Uiso 1 1 calc R U .
C6 C 0.6864(11) 0.4931(8) 0.4064(5) 0.031(6) Uiso 1 1 d . . .
H6 H 0.715528 0.516113 0.395133 0.037 Uiso 1 1 calc R U .
C7 C 0.4957(13) 0.6125(9) 0.4349(5) 0.042(6) Uiso 1 1 d . . .
C8 C 0.4451(13) 0.6402(9) 0.4154(5) 0.039(6) Uiso 1 1 d . . .
H8 H 0.459585 0.665935 0.400519 0.047 Uiso 1 1 calc R U .
C9 C 0.3740(15) 0.6295(10) 0.4182(6) 0.059(8) Uiso 1 1 d . . .
H9 H 0.344118 0.648225 0.405038 0.071 Uiso 1 1 calc R U .
C10 C 0.3489(17) 0.5934(11) 0.4392(6) 0.075(9) Uiso 1 1 d . . .
H10 H 0.303007 0.584842 0.440540 0.090 Uiso 1 1 calc R U .
C11 C 0.3966(17) 0.5703(12) 0.4585(7) 0.080(10) Uiso 1 1 d . . .
H11 H 0.380936 0.545773 0.473764 0.096 Uiso 1 1 calc R U .
C12 C 0.4654(13) 0.5794(9) 0.4577(5) 0.046(7) Uiso 1 1 d . . .
H12 H 0.492623 0.562683 0.472855 0.055 Uiso 1 1 calc R U .
C13 C 0.625000 0.625000 0.3678(7) 0.030(8) Uiso 1 2 d S . P
C14 C 0.6763(11) 0.6025(8) 0.3499(4) 0.029(5) Uiso 1 1 d . . .
H14 H 0.712183 0.585996 0.360518 0.034 Uiso 1 1 calc R U .
C15 C 0.6785(11) 0.6026(7) 0.3181(4) 0.027(5) Uiso 1 1 d . . .
H15 H 0.715765 0.587695 0.307606 0.033 Uiso 1 1 calc R U .
C16 C 0.625000 0.625000 0.3010(8) 0.041(9) Uiso 1 2 d S . P
H16 H 0.625003 0.625000 0.279090 0.049 Uiso 1 2 calc R U P
C17 C 0.625000 0.625000 0.4924(8) 0.050(10) Uiso 1 2 d S . P
C18 C 0.6457(15) 0.6713(11) 0.5101(6) 0.064(8) Uiso 1 1 d . . .
H18 H 0.656737 0.704039 0.499773 0.077 Uiso 1 1 calc R U .
C19 C 0.6497(15) 0.6690(11) 0.5403(6) 0.062(8) Uiso 1 1 d . . .
H19 H 0.670196 0.698411 0.550757 0.075 Uiso 1 1 calc R U .
C20 C 0.625000 0.625000 0.5586(10) 0.070(12) Uiso 1 2 d S . P
H20 H 0.624998 0.624999 0.580522 0.084 Uiso 1 2 calc R U P
O1 O 0.5264(7) 0.5362(5) 0.3787(3) 0.033(4) Uiso 1 1 d . . .
C21 C 0.5478(13) 0.5085(9) 0.3520(5) 0.042(6) Uiso 1 1 d . . .
H21A H 0.596266 0.501934 0.353263 0.050 Uiso 1 1 calc R U .
H21B H 0.539130 0.531050 0.333501 0.050 Uiso 1 1 calc R U .
C22 C 0.5141(16) 0.4587(11) 0.3492(7) 0.076(9) Uiso 1 1 d . . .
H22A H 0.545000 0.428429 0.353615 0.091 Uiso 1 1 calc R U .
H22B H 0.497172 0.454355 0.327911 0.091 Uiso 1 1 calc R U .
C23 C 0.4586(18) 0.4573(13) 0.3712(8) 0.093(11) Uiso 1 1 d . . .
H23A H 0.461030 0.424911 0.384604 0.112 Uiso 1 1 calc R U .
H23B H 0.415386 0.457451 0.360233 0.112 Uiso 1 1 calc R U .
C24 C 0.4680(14) 0.5082(10) 0.3894(6) 0.062(8) Uiso 1 1 d . . .
H24A H 0.428586 0.531819 0.387048 0.074 Uiso 1 1 calc R U .
H24B H 0.472940 0.499234 0.411604 0.074 Uiso 1 1 calc R U .
O2 O 0.7340(12) 0.5408(9) 0.4792(5) 0.099(8) Uiso 1 1 d . . .
C25 C 0.7579(15) 0.4912(11) 0.4759(6) 0.066(8) Uiso 1 1 d . . .
H25A H 0.791123 0.490501 0.459074 0.079 Uiso 1 1 calc R U .
H25B H 0.721602 0.465828 0.470588 0.079 Uiso 1 1 calc R U .
C26 C 0.791(2) 0.4739(16) 0.5070(8) 0.122(14) Uiso 1 1 d . . .
H26A H 0.757690 0.461669 0.522338 0.147 Uiso 1 1 calc R U .
H26B H 0.824784 0.445335 0.503939 0.147 Uiso 1 1 calc R U .
C27 C 0.820(2) 0.5255(16) 0.5153(9) 0.133(16) Uiso 1 1 d . . .
H27A H 0.820556 0.529253 0.538119 0.159 Uiso 1 1 calc R U .
H27B H 0.866946 0.526619 0.508073 0.159 Uiso 1 1 calc R U .
C28 C 0.787(3) 0.566(2) 0.5030(13) 0.21(3) Uiso 1 1 d . . .
H28A H 0.817450 0.591094 0.491971 0.246 Uiso 1 1 calc R U .
H28B H 0.763598 0.587112 0.519291 0.246 Uiso 1 1 calc R U .
O3 O 0.7493(17) 0.3344(12) 0.4835(7) 0.165(12) Uiso 1 1 d D . .
C29 C 0.7502(17) 0.2859(13) 0.4608(8) 0.100(12) Uiso 1 1 d D . .
H29A H 0.705510 0.283849 0.451306 0.120 Uiso 1 1 calc R U .
H29B H 0.755752 0.252715 0.473368 0.120 Uiso 1 1 calc R U .
C30 C 0.802(3) 0.283(2) 0.4337(9) 0.19(2) Uiso 1 1 d D . .
H30A H 0.830494 0.250170 0.435875 0.232 Uiso 1 1 calc R U .
H30B H 0.779384 0.281455 0.413446 0.232 Uiso 1 1 calc R U .
C31 C 0.833(2) 0.3215(17) 0.4363(9) 0.154(18) Uiso 1 1 d D . .
H31A H 0.822650 0.346436 0.418939 0.185 Uiso 1 1 calc R U .
H31B H 0.880577 0.312719 0.435622 0.185 Uiso 1 1 calc R U .
C32 C 0.8154(18) 0.3496(15) 0.4677(8) 0.122(14) Uiso 1 1 d D . .
H32A H 0.851759 0.341615 0.482364 0.146 Uiso 1 1 calc R U .
H32B H 0.815285 0.389239 0.464197 0.146 Uiso 1 1 calc R U .

loop_
_atom_type_symbol
_atom_type_description
_atom_type_scat_dispersion_real
_atom_type_scat_dispersion_imag
_atom_type_scat_source
C C 0.0033 0.0016 'International Tables Vol C Tables 4.2.6.8 and 6.1.1.4'
H H 0.0000 0.0000 'International Tables Vol C Tables 4.2.6.8 and 6.1.1.4'
O O 0.0106 0.0060 'International Tables Vol C Tables 4.2.6.8 and 6.1.1.4'
Fe Fe 0.3463 0.8444 'International Tables Vol C Tables 4.2.6.8 and 6.1.1.4'

loop_
_geom_angle_atom_site_label_1
_geom_angle_atom_site_label_2
_geom_angle_atom_site_label_3
_geom_angle
_geom_angle_site_symmetry_1
_geom_angle_site_symmetry_3
C1 Fe1 C7 115.5(8) . .
C1 Fe1 C13 117.7(6) . .
C7 Fe1 C13 126.5(6) . .
C1 Fe1 O1 89.0(7) . .
C7 Fe1 O1 90.7(7) . .
C13 Fe1 O1 85.3(6) . .
C1 Fe1 Fe1 108.6(6) . 14
C7 Fe1 Fe1 109.9(6) . 14
C13 Fe1 Fe1 56.8(4) . 14
O1 Fe1 Fe1 142.1(4) . 14
C1 Fe1 Fe2 111.3(5) . 14
C7 Fe1 Fe2 53.6(6) . 14
C13 Fe1 Fe2 109.0(4) . 14
O1 Fe1 Fe2 143.6(4) . 14
Fe1 Fe1 Fe2 60.96(12) 14 14
C1 Fe1 Fe2 57.3(6) . .
C7 Fe1 Fe2 103.7(6) . .
C13 Fe1 Fe2 108.7(4) . .
O1 Fe1 Fe2 146.3(4) . .
Fe1 Fe1 Fe2 60.57(13) 14 .
Fe2 Fe1 Fe2 61.88(18) 14 .
C7 Fe2 O2 92.7(9) 14 .
C7 Fe2 C17 113.4(6) 14 .
O2 Fe2 C17 89.2(8) . .
C7 Fe2 C1 125.1(8) 14 .
O2 Fe2 C1 88.2(8) . .
C17 Fe2 C1 121.5(6) . .
C7 Fe2 Fe1 56.7(7) 14 14
O2 Fe2 Fe1 149.0(7) . 14
C17 Fe2 Fe1 106.8(5) . 14
C1 Fe2 Fe1 104.6(5) . 14
C7 Fe2 Fe1 110.5(7) 14 .
O2 Fe2 Fe1 142.7(7) . .
C17 Fe2 Fe1 106.5(5) . .
C1 Fe2 Fe1 54.7(5) . .
Fe1 Fe2 Fe1 58.47(16) 14 .
C7 Fe2 Fe2 104.0(7) 14 14
O2 Fe2 Fe2 144.3(6) . 14
C17 Fe2 Fe2 55.3(5) . 14
C1 Fe2 Fe2 106.5(6) . 14
Fe1 Fe2 Fe2 59.24(12) 14 14
Fe1 Fe2 Fe2 58.88(13) . 14
C2 C1 C6 115.3(19) . .
C2 C1 Fe1 119.2(18) . .
C6 C1 Fe1 114.5(13) . .
C2 C1 Fe2 121.1(16) . .
C6 C1 Fe2 110.3(15) . .
Fe1 C1 Fe2 68.0(6) . .
C1 C2 C3 125(2) . .
C1 C2 H2 117.6 . .
C3 C2 H2 117.7 . .
C4 C3 C2 122(3) . .
C4 C3 H3 118.9 . .
C2 C3 H3 118.9 . .
C3 C4 C5 117(2) . .
C3 C4 H4 121.6 . .
C5 C4 H4 121.6 . .
C6 C5 C4 122(2) . .
C6 C5 H5 118.8 . .
C4 C5 H5 118.8 . .
C5 C6 C1 118(2) . .
C5 C6 H6 120.9 . .
C1 C6 H6 120.9 . .
C12 C7 C8 111(2) . .
C12 C7 Fe2 115.3(17) . 14
C8 C7 Fe2 117.9(16) . 14
C12 C7 Fe1 122.5(17) . .
C8 C7 Fe1 114.6(16) . .
Fe2 C7 Fe1 69.6(8) 14 .
C9 C8 C7 123(2) . .
C9 C8 H8 118.7 . .
C7 C8 H8 118.7 . .
C10 C9 C8 122(3) . .
C10 C9 H9 118.8 . .
C8 C9 H9 118.8 . .
C11 C10 C9 114(3) . .
C11 C10 H10 122.9 . .
C9 C10 H10 122.9 . .
C10 C11 C12 127(3) . .
C10 C11 H11 116.6 . .
C12 C11 H11 116.6 . .
C11 C12 C7 122(3) . .
C11 C12 H12 118.9 . .
C7 C12 H12 118.9 . .
C14 C13 C14 113(3) 14 .
C14 C13 Fe1 111.1(11) 14 .
C14 C13 Fe1 124.4(11) . .
C14 C13 Fe1 124.4(11) 14 14
C14 C13 Fe1 111.1(11) . 14
Fe1 C13 Fe1 66.3(8) . 14
C15 C14 C13 125(2) . .
C15 C14 H14 117.4 . .
C13 C14 H14 117.4 . .
C14 C15 C16 120(2) . .
C14 C15 H15 120.2 . .
C16 C15 H15 120.2 . .
C15 C16 C15 117(3) 14 .
C15 C16 H16 121.3 14 .
C15 C16 H16 121.3 . .
C18 C17 C18 116(3) 14 .
C18 C17 Fe2 127.5(15) 14 14
C18 C17 Fe2 105.5(13) . 14
C18 C17 Fe2 105.5(13) 14 .
C18 C17 Fe2 127.5(15) . .
Fe2 C17 Fe2 69.4(10) 14 .
C19 C18 C17 121(3) . .
C19 C18 H18 119.5 . .
C17 C18 H18 119.5 . .
C18 C19 C20 124(3) . .
C18 C19 H19 117.9 . .
C20 C19 H19 117.9 . .
C19 C20 C19 113(4) . 14
C19 C20 H20 123.5 . .
C19 C20 H20 123.5 14 .
C21 O1 C24 106.4(17) . .
C21 O1 Fe1 128.2(14) . .
C24 O1 Fe1 121.2(13) . .
O1 C21 C22 110(2) . .
O1 C21 H21A 109.6 . .
C22 C21 H21A 109.6 . .
O1 C21 H21B 109.6 . .
C22 C21 H21B 109.6 . .
H21A C21 H21B 108.1 . .
C21 C22 C23 109(3) . .
C21 C22 H22A 109.8 . .
C23 C22 H22A 109.8 . .
C21 C22 H22B 109.8 . .
C23 C22 H22B 109.8 . .
H22A C22 H22B 108.2 . .
C22 C23 C24 103(3) . .
C22 C23 H23A 111.1 . .
C24 C23 H23A 111.1 . .
C22 C23 H23B 111.2 . .
C24 C23 H23B 111.2 . .
H23A C23 H23B 109.1 . .
O1 C24 C23 110(2) . .
O1 C24 H24A 109.8 . .
C23 C24 H24A 109.7 . .
O1 C24 H24B 109.7 . .
C23 C24 H24B 109.7 . .
H24A C24 H24B 108.2 . .
C25 O2 C28 101(3) . .
C25 O2 Fe2 133(2) . .
C28 O2 Fe2 121(3) . .
O2 C25 C26 108(3) . .
O2 C25 H25A 110.0 . .
C26 C25 H25A 110.1 . .
O2 C25 H25B 110.0 . .
C26 C25 H25B 110.0 . .
H25A C25 H25B 108.4 . .
C27 C26 C25 99(3) . .
C27 C26 H26A 112.1 . .
C25 C26 H26A 112.1 . .
C27 C26 H26B 112.0 . .
C25 C26 H26B 112.0 . .
H26A C26 H26B 109.7 . .
C28 C27 C26 111(4) . .
C28 C27 H27A 109.6 . .
C26 C27 H27A 109.4 . .
C28 C27 H27B 109.3 . .
C26 C27 H27B 109.5 . .
H27A C27 H27B 108.0 . .
C27 C28 O2 107(4) . .
C27 C28 H28A 110.4 . .
O2 C28 H28A 110.4 . .
C27 C28 H28B 110.1 . .
O2 C28 H28B 110.1 . .
H28A C28 H28B 108.5 . .
C32 O3 C29 84(3) . .
O3 C29 C30 121(3) . .
O3 C29 H29A 107.0 . .
C30 C29 H29A 107.0 . .
O3 C29 H29B 107.0 . .
C30 C29 H29B 107.0 . .
H29A C29 H29B 106.7 . .
C31 C30 C29 104.1(19) . .
C31 C30 H30A 110.9 . .
C29 C30 H30A 110.9 . .
C31 C30 H30B 111.0 . .
C29 C30 H30B 110.9 . .
H30A C30 H30B 108.9 . .
C30 C31 C32 109(2) . .
C30 C31 H31A 109.7 . .
C32 C31 H31A 109.8 . .
C30 C31 H31B 109.8 . .
C32 C31 H31B 109.8 . .
H31A C31 H31B 108.2 . .
O3 C32 C31 118(2) . .
O3 C32 H32A 107.8 . .
C31 C32 H32A 107.8 . .
O3 C32 H32B 107.8 . .
C31 C32 H32B 107.8 . .
H32A C32 H32B 107.1 . .

loop_
_geom_bond_atom_site_label_1
_geom_bond_atom_site_label_2
_geom_bond_distance
_geom_bond_site_symmetry_2
Fe1 C1 2.17(2) .
Fe1 C7 2.19(3) .
Fe1 C13 2.19(2) .
Fe1 O1 2.225(14) .
Fe1 Fe1 2.400(6) 14
Fe1 Fe2 2.453(4) 14
Fe1 Fe2 2.462(5) .
Fe2 C7 2.11(3) 14
Fe2 O2 2.16(2) .
Fe2 C17 2.22(3) .
Fe2 C1 2.23(2) .
Fe2 Fe2 2.527(7) 14
C1 C2 1.32(3) .
C1 C6 1.50(3) .
C2 C3 1.37(3) .
C2 H2 0.9500 .
C3 C4 1.34(3) .
C3 H3 0.9500 .
C4 C5 1.43(3) .
C4 H4 0.9500 .
C5 C6 1.36(3) .
C5 H5 0.9500 .
C6 H6 0.9500 .
C7 C12 1.42(3) .
C7 C8 1.49(3) .
C8 C9 1.46(4) .
C8 H8 0.9500 .
C9 C10 1.37(3) .
C9 H9 0.9500 .
C10 C11 1.39(4) .
C10 H10 0.9500 .
C11 C12 1.40(4) .
C11 H11 0.9500 .
C12 H12 0.9500 .
C13 C14 1.41(2) 14
C13 C14 1.41(2) .
C14 C15 1.38(2) .
C14 H14 0.9500 .
C15 C16 1.42(2) .
C15 H15 0.9500 .
C16 H16 0.9500 .
C17 C18 1.44(3) 14
C17 C18 1.44(3) .
C18 C19 1.31(3) .
C18 H18 0.9500 .
C19 C20 1.43(3) .
C19 H19 0.9500 .
C20 H20 0.9500 .
O1 C21 1.41(2) .
O1 C24 1.44(3) .
C21 C22 1.41(3) .
C21 H21A 0.9900 .
C21 H21B 0.9900 .
C22 C23 1.47(4) .
C22 H22A 0.9900 .
C22 H22B 0.9900 .
C23 C24 1.50(3) .
C23 H23A 0.9900 .
C23 H23B 0.9900 .
C24 H24A 0.9900 .
C24 H24B 0.9900 .
O2 C25 1.32(3) .
O2 C28 1.61(6) .
C25 C26 1.56(4) .
C25 H25A 0.9900 .
C25 H25B 0.9900 .
C26 C27 1.45(5) .
C26 H26A 0.9900 .
C26 H26B 0.9900 .
C27 C28 1.33(6) .
C27 H27A 0.9900 .
C27 H27B 0.9900 .
C28 H28A 0.9900 .
C28 H28B 0.9900 .
O3 C32 1.54(3) .
O3 C29 1.55(3) .
C29 C30 1.57(3) .
C29 H29A 0.9900 .
C29 H29B 0.9900 .
C30 C31 1.15(6) .
C30 H30A 0.9900 .
C30 H30B 0.9900 .
C31 C32 1.56(3) .
C31 H31A 0.9900 .
C31 H31B 0.9900 .
C32 H32A 0.9900 .
C32 H32B 0.9900 .

loop_
_geom_torsion_atom_site_label_1
_geom_torsion_atom_site_label_2
_geom_torsion_atom_site_label_3
_geom_torsion_atom_site_label_4
_geom_torsion
_geom_torsion_site_symmetry_1
_geom_torsion_site_symmetry_4
C6 C1 C2 C3 -9(4) . .
Fe1 C1 C2 C3 134(2) . .
Fe2 C1 C2 C3 -146(2) . .
C1 C2 C3 C4 8(4) . .
C2 C3 C4 C5 -1(4) . .
C3 C4 C5 C6 -4(4) . .
C4 C5 C6 C1 2(3) . .
C2 C1 C6 C5 4(3) . .
Fe1 C1 C6 C5 -140.4(17) . .
Fe2 C1 C6 C5 145.3(17) . .
C12 C7 C8 C9 -5(3) . .
Fe2 C7 C8 C9 -141.8(19) 14 .
Fe1 C7 C8 C9 139(2) . .
C7 C8 C9 C10 0(4) . .
C8 C9 C10 C11 3(4) . .
C9 C10 C11 C12 -2(5) . .
C10 C11 C12 C7 -4(4) . .
C8 C7 C12 C11 7(3) . .
Fe2 C7 C12 C11 144(2) 14 .
Fe1 C7 C12 C11 -135(2) . .
C14 C13 C14 C15 1.2(14) 14 .
Fe1 C13 C14 C15 140.9(18) . .
Fe1 C13 C14 C15 -144.0(18) 14 .
C13 C14 C15 C16 -2(3) . .
C14 C15 C16 C15 1.1(13) . 14
C18 C17 C18 C19 5(2) 14 .
Fe2 C17 C18 C19 151(3) 14 .
Fe2 C17 C18 C19 -133(3) . .
C17 C18 C19 C20 -10(4) . .
C18 C19 C20 C19 5(2) . 14
C24 O1 C21 C22 -12(3) . .
Fe1 O1 C21 C22 144.7(19) . .
O1 C21 C22 C23 12(3) . .
C21 C22 C23 C24 -6(4) . .
C21 O1 C24 C23 8(3) . .
Fe1 O1 C24 C23 -150.9(18) . .
C22 C23 C24 O1 -1(3) . .
C28 O2 C25 C26 32(4) . .
Fe2 O2 C25 C26 -172(2) . .
O2 C25 C26 C27 -38(4) . .
C25 C26 C27 C28 26(5) . .
C26 C27 C28 O2 -9(6) . .
C25 O2 C28 C27 -16(5) . .
Fe2 O2 C28 C27 -175(3) . .
C32 O3 C29 C30 -10(4) . .
O3 C29 C30 C31 0(7) . .
C29 C30 C31 C32 10(6) . .
C29 O3 C32 C31 15(4) . .
C30 C31 C32 O3 -20(7) . .
